data_4107146
loop_
_publ_author_name
'Matthew J. Kryger'
'Alexander M. Munaretto'
'Jeffrey S. Moore'

_publ_section_title
;
 Structure-Mechanochemical Activity Relationships for Cyclobutane
 Mechanophores
;
_journal_name_full 'Journal of the American Chemical Society'
_journal_page_first 18992
_journal_page_last 18998
_journal_paper_doi 10.1021/ja2086728
_journal_volume 133
_journal_year 2011
_chemical_formula_moiety 'C10 H10 N2 O4'
_chemical_formula_sum 'C10 H10 N2 O4'
_chemical_formula_weight 222.20
_chemical_name_systematic
; 
? 
;
_space_group_IT_number 2
_symmetry_cell_setting triclinic
_symmetry_space_group_name_Hall '-P 1'
_symmetry_space_group_name_H-M 'P -1'
_atom_sites_solution_hydrogens geom
_atom_sites_solution_primary direct
_atom_sites_solution_secondary difmap
_audit_creation_method SHELXL-97
_audit_update_record
; 
? 
;
_cell_angle_alpha 93.652(3)
_cell_angle_beta 100.480(3)
_cell_angle_gamma 95.083(3)
_cell_formula_units_Z 2
_cell_length_a 5.9857(9)
_cell_length_b 9.3466(15)
_cell_length_c 9.4874(15)
_cell_measurement_reflns_used 1623
_cell_measurement_temperature 193(2)
_cell_measurement_theta_max 27.81
_cell_measurement_theta_min 2.19
_cell_volume 518.15(14)
_computing_cell_refinement 'SAINT V7.23A (Bruker, 2005)'
_computing_data_collection 'SMART V5.625 (Bruker, 2001)'
_computing_data_reduction
; 
SAINT V7.23A, XPREP V2005/2, SADABS V2007/4, TWINABS V2007/5 
(Bruker, 2005 & 2007) 
;
_computing_molecular_graphics
; 
SHELXTL V6.12 (Bruker, 2005), CrystalMaker v2.1.3 (CrystalMaker, 1994) 
;
_computing_publication_material 'XCIF V6.12 (Bruker, 2005)'
_computing_structure_refinement 'SHELXTL V6.12 (Bruker, 2005)'
_computing_structure_solution 'SHELXTL V6.12 (Bruker, 2005)'
_diffrn_ambient_temperature 193(2)
_diffrn_measured_fraction_theta_full 0.998
_diffrn_measured_fraction_theta_max 0.998
_diffrn_measurement_device 'Siemens Platform/CCD'
_diffrn_measurement_method 'profile data from \w scans'
_diffrn_radiation_monochromator graphite
_diffrn_radiation_source 'normal-focus sealed tube'
_diffrn_radiation_type MoK\a
_diffrn_radiation_wavelength 0.71073
_diffrn_radiation_wavelength_id b47eas
_diffrn_reflns_av_R_equivalents 0.0204
_diffrn_reflns_av_sigmaI/netI 0.0256
_diffrn_reflns_limit_h_max 7
_diffrn_reflns_limit_h_min -7
_diffrn_reflns_limit_k_max 11
_diffrn_reflns_limit_k_min -11
_diffrn_reflns_limit_l_max 11
_diffrn_reflns_limit_l_min -11
_diffrn_reflns_number 5056
_diffrn_reflns_theta_full 25.36
_diffrn_reflns_theta_max 25.36
_diffrn_reflns_theta_min 2.19
_exptl_absorpt_coefficient_mu 0.112
_exptl_absorpt_correction_T_max 0.9801
_exptl_absorpt_correction_T_min 0.9601
_exptl_absorpt_correction_type integration
_exptl_absorpt_process_details 'SHELXTL/XPREP V2005/2 (Bruker, 2005)'
_exptl_crystal_colour colorless
_exptl_crystal_density_diffrn 1.424
_exptl_crystal_description prism
_exptl_crystal_F_000 232
_exptl_crystal_id b47eas
_exptl_crystal_preparation
; 
The data crystal was mounted using oil (Parantone-N, Exxon) to a 
0.3 mm cryo-loop (Hampton Research) with the (0 1 1) scattering 
planes roughly normal to the spindle axis. 
;
_exptl_crystal_size_max 0.45
_exptl_crystal_size_mid 0.30
_exptl_crystal_size_min 0.22
_refine_diff_density_max 0.224
_refine_diff_density_min -0.176
_refine_diff_density_rms 0.041
_refine_ls_extinction_coef 0.253(17)
_refine_ls_extinction_expression Fc^*^=kFc[1+0.001xFc^2^\l^3^/sin(2\q)]^-1/4^
_refine_ls_extinction_method SHELXL
_refine_ls_goodness_of_fit_ref 1.157
_refine_ls_hydrogen_treatment noref
_refine_ls_matrix_type full
_refine_ls_number_parameters 148
_refine_ls_number_reflns 1897
_refine_ls_number_restraints 0
_refine_ls_restrained_S_all 1.157
_refine_ls_R_factor_all 0.0376
_refine_ls_R_factor_gt 0.0337
_refine_ls_shift/su_max 0.001
_refine_ls_shift/su_mean 0.000
_refine_ls_structure_factor_coef Fsqd
_refine_ls_weighting_details 'calc w=1/[\s^2^(Fo^2^)+(0.0511P)^2^+0.1090P] where P=(Fo^2^+2Fc^2^)/3'
_refine_ls_weighting_scheme calc
_refine_ls_wR_factor_gt 0.0923
_refine_ls_wR_factor_ref 0.0947
_reflns_number_gt 1677
_reflns_number_total 1897
_reflns_threshold_expression >2sigma(I)
_cod_data_source_file ja2086728_si_001.cif
_cod_data_source_block b47eas
_cod_original_sg_symbol_H-M 'P -1 '
_cod_database_code 4107146

loop_
_symmetry_equiv_pos_as_xyz
'x, y, z'
'-x, -y, -z'

loop_
_atom_site_label
_atom_site_type_symbol
_atom_site_fract_x
_atom_site_fract_y
_atom_site_fract_z
_atom_site_U_iso_or_equiv
_atom_site_adp_type
_atom_site_occupancy
_atom_site_symmetry_multiplicity
_atom_site_calc_flag
_atom_site_refinement_flags
O1 O 0.26088(16) 0.07338(10) 0.17124(10) 0.0302(3) Uani 1 1 d .
O2 O 0.61130(17) 0.01016(10) 0.15575(10) 0.0342(3) Uani 1 1 d .
O3 O 0.28881(16) 0.27765(10) 0.46841(10) 0.0306(3) Uani 1 1 d .
O4 O 0.61006(17) 0.16936(11) 0.46579(10) 0.0344(3) Uani 1 1 d .
N1 N 0.3006(3) 0.35244(15) -0.06487(14) 0.0470(4) Uani 1 1 d .
N2 N 0.2643(2) 0.56249(13) 0.27790(14) 0.0387(3) Uani 1 1 d .
C1 C 0.1748(3) -0.07738(15) 0.17334(17) 0.0384(4) Uani 1 1 d .
H1A H 0.0101 -0.0845 0.1722 0.058 Uiso 1 1 calc R
H1B H 0.2526 -0.1159 0.2606 0.058 Uiso 1 1 calc R
H1C H 0.2038 -0.1329 0.0886 0.058 Uiso 1 1 calc R
C2 C 0.4803(2) 0.09876(14) 0.16278(13) 0.0253(3) Uani 1 1 d .
C3 C 0.4069(2) 0.31227(14) 0.03430(14) 0.0312(3) Uani 1 1 d .
C4 C 0.5440(2) 0.26163(14) 0.16214(13) 0.0255(3) Uani 1 1 d .
C5 C 0.8042(2) 0.31102(16) 0.18776(16) 0.0343(4) Uani 1 1 d .
H5A H 0.9013 0.2320 0.2102 0.041 Uiso 1 1 calc R
H5B H 0.8505 0.3643 0.1091 0.041 Uiso 1 1 calc R
C6 C 0.7870(2) 0.40910(15) 0.32057(15) 0.0293(3) Uani 1 1 d .
H6A H 0.8138 0.5130 0.3074 0.035 Uiso 1 1 calc R
H6B H 0.8844 0.3848 0.4100 0.035 Uiso 1 1 calc R
C7 C 0.5282(2) 0.35475(14) 0.30817(13) 0.0246(3) Uani 1 1 d .
C8 C 0.3751(2) 0.46883(14) 0.29092(14) 0.0276(3) Uani 1 1 d .
C9 C 0.4822(2) 0.25648(14) 0.42457(13) 0.0259(3) Uani 1 1 d .
C10 C 0.2283(3) 0.18322(17) 0.57527(16) 0.0397(4) Uani 1 1 d .
H10A H 0.0723 0.1954 0.5886 0.059 Uiso 1 1 calc R
H10B H 0.3346 0.2081 0.6669 0.059 Uiso 1 1 calc R
H10C H 0.2375 0.0828 0.5422 0.059 Uiso 1 1 calc R

loop_
_atom_site_aniso_label
_atom_site_aniso_U_11
_atom_site_aniso_U_22
_atom_site_aniso_U_33
_atom_site_aniso_U_23
_atom_site_aniso_U_13
_atom_site_aniso_U_12
O1 0.0303(5) 0.0240(5) 0.0361(5) 0.0031(4) 0.0068(4) 0.0007(4)
O2 0.0379(6) 0.0299(5) 0.0369(6) 0.0028(4) 0.0090(4) 0.0105(4)
O3 0.0316(5) 0.0332(5) 0.0298(5) 0.0088(4) 0.0097(4) 0.0052(4)
O4 0.0396(6) 0.0330(6) 0.0325(5) 0.0076(4) 0.0064(4) 0.0115(4)
N1 0.0663(9) 0.0372(8) 0.0328(7) 0.0079(6) -0.0037(6) 0.0027(7)
N2 0.0347(7) 0.0300(7) 0.0521(8) 0.0047(6) 0.0083(6) 0.0066(5)
C1 0.0427(8) 0.0272(8) 0.0453(9) 0.0036(6) 0.0118(7) -0.0045(6)
C2 0.0294(7) 0.0267(7) 0.0189(6) 0.0015(5) 0.0027(5) 0.0032(5)
C3 0.0407(8) 0.0242(7) 0.0275(7) 0.0019(6) 0.0056(6) -0.0005(6)
C4 0.0271(7) 0.0255(7) 0.0241(6) 0.0018(5) 0.0061(5) 0.0026(5)
C5 0.0280(7) 0.0350(8) 0.0402(8) -0.0018(6) 0.0101(6) 0.0000(6)
C6 0.0249(7) 0.0293(7) 0.0322(7) 0.0020(5) 0.0027(5) 0.0006(5)
C7 0.0250(7) 0.0235(6) 0.0245(7) 0.0007(5) 0.0030(5) 0.0024(5)
C8 0.0279(7) 0.0264(7) 0.0280(7) 0.0017(5) 0.0059(5) -0.0005(6)
C9 0.0288(7) 0.0246(7) 0.0228(6) -0.0012(5) 0.0025(5) 0.0021(5)
C10 0.0458(9) 0.0402(9) 0.0388(8) 0.0161(7) 0.0181(7) 0.0062(7)

loop_
_atom_type_symbol
_atom_type_description
_atom_type_scat_dispersion_real
_atom_type_scat_dispersion_imag
_atom_type_scat_source
C C 0.0033 0.0016 'International Tables Vol C Tables 4.2.6.8 and 6.1.1.4'
H H 0.0000 0.0000 'International Tables Vol C Tables 4.2.6.8 and 6.1.1.4'
N N 0.0061 0.0033 'International Tables Vol C Tables 4.2.6.8 and 6.1.1.4'
O O 0.0106 0.0060 'International Tables Vol C Tables 4.2.6.8 and 6.1.1.4'

loop_
_exptl_crystal_face_index_h
_exptl_crystal_face_index_k
_exptl_crystal_face_index_l
_exptl_crystal_face_perp_dist
0.00 -1.00 0.00 0.1000
0.00 -1.00 1.00 0.1200
0.00 1.00 -1.00 0.1200
0.00 1.00 1.00 0.1700
0.00 1.00 0.00 0.1600
1.00 -1.00 0.00 0.1400
1.00 0.00 0.00 0.2400
-1.00 0.00 0.00 0.2000
0.00 -1.00 -1.00 0.2000
2.00 -1.00 -2.00 0.2000

loop_
_geom_angle_atom_site_label_1
_geom_angle_atom_site_label_2
_geom_angle_atom_site_label_3
_geom_angle
C2 O1 C1 116.19(11)
C9 O3 C10 115.53(11)
O1 C1 H1A 109.5
O1 C1 H1B 109.5
H1A C1 H1B 109.5
O1 C1 H1C 109.5
H1A C1 H1C 109.5
H1B C1 H1C 109.5
O2 C2 O1 126.27(12)
O2 C2 C4 123.96(12)
O1 C2 C4 109.77(11)
N1 C3 C4 179.62(15)
C3 C4 C2 108.39(10)
C3 C4 C5 115.41(11)
C2 C4 C5 115.55(11)
C3 C4 C7 112.72(11)
C2 C4 C7 114.67(10)
C5 C4 C7 89.26(9)
C6 C5 C4 91.03(10)
C6 C5 H5A 113.5
C4 C5 H5A 113.5
C6 C5 H5B 113.5
C4 C5 H5B 113.5
H5A C5 H5B 110.8
C5 C6 C7 91.61(10)
C5 C6 H6A 113.4
C7 C6 H6A 113.4
C5 C6 H6B 113.4
C7 C6 H6B 113.4
H6A C6 H6B 110.7
C8 C7 C9 112.76(11)
C8 C7 C6 114.15(11)
C9 C7 C6 113.59(10)
C8 C7 C4 115.37(10)
C9 C7 C4 110.91(10)
C6 C7 C4 87.81(9)
N2 C8 C7 176.80(14)
O4 C9 O3 126.17(12)
O4 C9 C7 121.45(12)
O3 C9 C7 112.36(11)
O3 C10 H10A 109.5
O3 C10 H10B 109.5
H10A C10 H10B 109.5
O3 C10 H10C 109.5
H10A C10 H10C 109.5
H10B C10 H10C 109.5

loop_
_geom_bond_atom_site_label_1
_geom_bond_atom_site_label_2
_geom_bond_distance
O1 C2 1.3316(16)
O1 C1 1.4595(16)
O2 C2 1.1967(16)
O3 C9 1.3258(16)
O3 C10 1.4590(16)
O4 C9 1.2015(16)
N1 C3 1.1405(19)
N2 C8 1.1439(18)
C1 H1A 0.9800
C1 H1B 0.9800
C1 H1C 0.9800
C2 C4 1.5369(18)
C3 C4 1.4657(19)
C4 C5 1.5553(18)
C4 C7 1.6108(17)
C5 C6 1.5348(19)
C5 H5A 0.9900
C5 H5B 0.9900
C6 C7 1.5678(17)
C6 H6A 0.9900
C6 H6B 0.9900
C7 C8 1.4643(19)
C7 C9 1.5276(18)
C10 H10A 0.9800
C10 H10B 0.9800
C10 H10C 0.9800

loop_
_geom_torsion_atom_site_label_1
_geom_torsion_atom_site_label_2
_geom_torsion_atom_site_label_3
_geom_torsion_atom_site_label_4
_geom_torsion
C1 O1 C2 O2 0.59(19)
C1 O1 C2 C4 -179.83(10)
O2 C2 C4 C3 117.50(14)
O1 C2 C4 C3 -62.09(13)
O2 C2 C4 C5 -13.81(18)
O1 C2 C4 C5 166.60(10)
O2 C2 C4 C7 -115.58(13)
O1 C2 C4 C7 64.83(13)
C3 C4 C5 C6 110.85(12)
C2 C4 C5 C6 -121.25(11)
C7 C4 C5 C6 -4.08(10)
C4 C5 C6 C7 4.20(10)
C5 C6 C7 C8 -120.98(12)
C5 C6 C7 C9 107.85(12)
C5 C6 C7 C4 -4.05(10)
C3 C4 C7 C8 2.41(15)
C2 C4 C7 C8 -122.26(12)
C5 C4 C7 C8 119.78(12)
C3 C4 C7 C9 132.16(11)
C2 C4 C7 C9 7.49(14)
C5 C4 C7 C9 -110.46(11)
C3 C4 C7 C6 -113.38(12)
C2 C4 C7 C6 121.96(11)
C5 C4 C7 C6 4.00(10)
C10 O3 C9 O4 -0.96(19)
C10 O3 C9 C7 177.47(11)
C8 C7 C9 O4 -170.19(12)
C6 C7 C9 O4 -38.33(17)
C4 C7 C9 O4 58.69(15)
C8 C7 C9 O3 11.30(15)
C6 C7 C9 O3 143.16(11)
C4 C7 C9 O3 -119.82(11)
